data_7206029
loop_
_publ_author_name
'Murata, Tsuyoshi'
'Yakiyama, Yumi'
'Nakasuji, Kazuhiro'
'Morita, Yasushi'

_publ_section_title
;
 Proton-transfer salts between an EDT-TTF derivative having
 imidazole-ring and anilic acids: multi-dimensional networks by
 acid--base hydrogen-bonds, \p-stacks and chalcogen atom interactions
;
_journal_issue 11
_journal_name_full CrystEngComm
_journal_page_first 3689
_journal_paper_doi 10.1039/c1ce05326d
_journal_volume 13
_journal_year 2011
_chemical_compound_source 'synthesis as described'
_chemical_formula_moiety 'C11 H9 N2 S6, C8 N2 O4'
_chemical_formula_sum 'C15 H9 N3 O2 S6'
_chemical_formula_weight 455.61
_chemical_name_common (EDTTTFImH)2(CNA)
_chemical_name_systematic
;
(EDTTTFImH)2(CNA)
;
_space_group_IT_number 2
_symmetry_cell_setting triclinic
_symmetry_Int_Tables_number 2
_symmetry_space_group_name_Hall '-P 1'
_symmetry_space_group_name_H-M 'P -1'
_atom_sites_solution_hydrogens geom
_atom_sites_solution_primary direct
_atom_sites_solution_secondary difmap
_audit_conform_dict_location ftp://ftp.iucr.org/pub/cif_core.dic
_audit_conform_dict_name cif_core.dic
_audit_conform_dict_version 2.4
_audit_creation_date 2011-03-16T19:25:30-00:00
_audit_creation_method 'WinGX routine CIF_UPDATE'
_cell_angle_alpha 92.16(3)
_cell_angle_beta 114.66(2)
_cell_angle_gamma 112.01(2)
_cell_formula_units_Z 2
_cell_length_a 9.762(5)
_cell_length_b 10.467(8)
_cell_length_c 10.572(7)
_cell_measurement_reflns_used 0
_cell_measurement_temperature 150(2)
_cell_measurement_theta_max 0
_cell_measurement_theta_min 0
_cell_measurement_wavelength 0.71073
_cell_volume 885.7(10)
_computing_molecular_graphics 'Ortep-3 for Windows (Farrugia, 1997)'
_computing_publication_material 'WinGX publication routines (Farrugia, 1999)'
_computing_structure_refinement 'SHELXL-97 (Sheldrick, 1997)'
_computing_structure_solution 'SHELXS-97 (Sheldrick, 1997)'
_diffrn_ambient_temperature 150(2)
_diffrn_measured_fraction_theta_full 0.981
_diffrn_measured_fraction_theta_max 0.981
_diffrn_radiation_monochromator graphite
_diffrn_radiation_probe x-ray
_diffrn_radiation_type MoK\a
_diffrn_radiation_wavelength 0.71073
_diffrn_reflns_av_R_equivalents 0.0428
_diffrn_reflns_av_unetI/netI 0.0614
_diffrn_reflns_limit_h_max 12
_diffrn_reflns_limit_h_min -12
_diffrn_reflns_limit_k_max 13
_diffrn_reflns_limit_k_min -13
_diffrn_reflns_limit_l_max 12
_diffrn_reflns_limit_l_min -13
_diffrn_reflns_number 8728
_diffrn_reflns_theta_full 27.47
_diffrn_reflns_theta_max 27.47
_diffrn_reflns_theta_min 3.4
_exptl_absorpt_coefficient_mu 0.789
_exptl_absorpt_correction_type none
_exptl_crystal_colour black
_exptl_crystal_density_diffrn 1.708
_exptl_crystal_density_method 'not measured'
_exptl_crystal_description platelet
_exptl_crystal_F_000 464
_exptl_crystal_size_max 0.3
_exptl_crystal_size_mid 0.1
_exptl_crystal_size_min 0.05
_refine_diff_density_max 0.488
_refine_diff_density_min -0.363
_refine_diff_density_rms 0.095
_refine_ls_extinction_method none
_refine_ls_goodness_of_fit_ref 1.093
_refine_ls_hydrogen_treatment constr
_refine_ls_matrix_type full
_refine_ls_number_parameters 235
_refine_ls_number_reflns 3992
_refine_ls_number_restraints 0
_refine_ls_restrained_S_all 1.093
_refine_ls_R_factor_all 0.0451
_refine_ls_R_factor_gt 0.0333
_refine_ls_shift/su_max 0
_refine_ls_shift/su_mean 0
_refine_ls_structure_factor_coef Fsqd
_refine_ls_weighting_details 'calc w=1/[\s^2^(Fo^2^)+(0.0505P)^2^+0.0000P] where P=(Fo^2^+2Fc^2^)/3'
_refine_ls_weighting_scheme calc
_refine_ls_wR_factor_gt 0.0892
_refine_ls_wR_factor_ref 0.1043
_reflns_number_gt 3198
_reflns_number_total 3992
_reflns_threshold_expression >2sigma(I)
_cod_data_source_file c1ce05326d.txt
_cod_data_source_block texray
_cod_database_code 7206029

loop_
_symmetry_equiv_pos_as_xyz
'x, y, z'
'-x, -y, -z'

loop_
_atom_site_label
_atom_site_type_symbol
_atom_site_fract_x
_atom_site_fract_y
_atom_site_fract_z
_atom_site_U_iso_or_equiv
_atom_site_adp_type
_atom_site_occupancy
_atom_site_symmetry_multiplicity
_atom_site_calc_flag
_atom_site_refinement_flags
_atom_site_disorder_assembly
_atom_site_disorder_group
O1 O 0.72838(18) 0.45401(17) 0.44786(16) 0.0248(3) Uani 1 1 d . . .
O2 O 0.59972(18) 0.62786(16) 0.31580(16) 0.0251(3) Uani 1 1 d . . .
C12 C 0.6259(2) 0.4746(2) 0.4762(2) 0.0208(5) Uani 1 1 d . . .
C15 C 0.6444(3) 0.3219(2) 0.6454(2) 0.0258(5) Uani 1 1 d . . .
N3 N 0.7019(3) 0.2500(2) 0.7069(2) 0.0389(5) Uani 1 1 d . . .
C13 C 0.5483(2) 0.5704(2) 0.3980(2) 0.0200(4) Uani 1 1 d . . .
C14 C 0.5739(2) 0.4115(2) 0.5742(2) 0.0201(4) Uani 1 1 d . . .
S1 S 0.35253(6) 0.25905(6) 0.17515(6) 0.02290(15) Uani 1 1 d . . .
S4 S -0.17926(6) 0.10643(6) 0.05357(6) 0.02228(15) Uani 1 1 d . . .
S3 S 0.12728(6) 0.19771(6) 0.32950(6) 0.02538(15) Uani 1 1 d . . .
S2 S 0.06145(6) 0.18183(6) -0.10965(6) 0.02372(15) Uani 1 1 d . . .
S6 S -0.40788(7) 0.04813(7) 0.18078(6) 0.03269(17) Uani 1 1 d . . .
S5 S -0.04197(7) 0.16697(8) 0.50985(6) 0.03529(18) Uani 1 1 d . . .
C7 C 0.0396(2) 0.1769(2) 0.1433(2) 0.0186(4) Uani 1 1 d . . .
C6 C 0.1357(2) 0.2047(2) 0.0766(2) 0.0195(4) Uani 1 1 d . . .
C3 C 0.5649(3) 0.3599(2) 0.0566(2) 0.0197(4) Uani 1 1 d . . .
N2 N 0.7010(2) 0.42041(19) 0.1840(2) 0.0229(4) Uani 1 1 d . . .
H2 H 0.7007 0.4314 0.2783 0.027 Uiso 1 1 calc R . .
C5 C 0.2577(3) 0.2585(2) -0.0997(2) 0.0224(5) Uani 1 1 d . . .
H5 H 0.2712 0.2738 -0.1874 0.027 Uiso 1 1 calc R . .
C9 C -0.2015(3) 0.1096(2) 0.2110(2) 0.0214(5) Uani 1 1 d . . .
C4 C 0.3923(2) 0.2972(2) 0.0303(2) 0.0202(4) Uani 1 1 d . . .
C8 C -0.0611(3) 0.1532(2) 0.3372(2) 0.0232(5) Uani 1 1 d . . .
C11 C -0.3828(3) 0.0843(3) 0.3592(3) 0.0285(5) Uani 1 1 d . . .
H7A H -0.3502 0.1874 0.3897 0.034 Uiso 1 1 calc R . .
H7B H -0.4924 0.03 0.358 0.034 Uiso 1 1 calc R . .
C10 C -0.2524(3) 0.0456(3) 0.4679(2) 0.0288(5) Uani 1 1 d . . .
H6A H -0.2734 -0.0523 0.4293 0.035 Uiso 1 1 calc R . .
H6B H -0.2638 0.0454 0.5576 0.035 Uiso 1 1 calc R . .
C2 C 0.8417(3) 0.4653(2) 0.1647(3) 0.0277(5) Uani 1 1 d . . .
H4 H 0.9603 0.5138 0.2413 0.033 Uiso 1 1 calc R . .
C1 C 0.7887(3) 0.4313(3) 0.0232(2) 0.0282(5) Uani 1 1 d . . .
H3 H 0.8611 0.4498 -0.0249 0.034 Uiso 1 1 calc R . .
N1 N 0.6163(2) 0.3661(2) -0.0436(2) 0.0256(4) Uani 1 1 d . . .
H1 H 0.5421 0.3296 -0.149 0.031 Uiso 1 1 calc R . .

loop_
_atom_site_aniso_label
_atom_site_aniso_U_11
_atom_site_aniso_U_22
_atom_site_aniso_U_33
_atom_site_aniso_U_23
_atom_site_aniso_U_13
_atom_site_aniso_U_12
O1 0.0216(8) 0.0358(9) 0.0215(8) 0.0069(7) 0.0137(7) 0.0125(7)
O2 0.0250(8) 0.0341(9) 0.0207(8) 0.0104(7) 0.0157(7) 0.0109(7)
C12 0.0166(10) 0.0258(12) 0.0152(11) 0.0015(9) 0.0078(9) 0.0042(9)
C15 0.0285(12) 0.0338(13) 0.0224(12) 0.0068(10) 0.0180(10) 0.0134(10)
N3 0.0483(13) 0.0496(14) 0.0343(13) 0.0179(11) 0.0239(11) 0.0301(12)
C13 0.0176(10) 0.0255(11) 0.0102(10) 0.0016(8) 0.0052(8) 0.0045(9)
C14 0.0187(10) 0.0268(12) 0.0146(11) 0.0063(9) 0.0083(9) 0.0088(9)
S1 0.0153(3) 0.0342(3) 0.0153(3) 0.0046(2) 0.0085(2) 0.0054(2)
S4 0.0154(3) 0.0314(3) 0.0170(3) 0.0049(2) 0.0076(2) 0.0071(2)
S3 0.0152(3) 0.0373(4) 0.0166(3) 0.0027(2) 0.0067(2) 0.0055(2)
S2 0.0182(3) 0.0313(3) 0.0166(3) 0.0065(2) 0.0071(2) 0.0068(2)
S6 0.0169(3) 0.0570(4) 0.0210(3) 0.0070(3) 0.0097(2) 0.0120(3)
S5 0.0241(3) 0.0580(4) 0.0180(3) 0.0059(3) 0.0110(2) 0.0108(3)
C7 0.0152(9) 0.0211(11) 0.0153(11) 0.0029(8) 0.0059(8) 0.0050(8)
C6 0.0163(10) 0.0203(11) 0.0175(11) 0.0035(9) 0.0070(9) 0.0045(8)
C3 0.0214(10) 0.0207(11) 0.0178(11) 0.0068(9) 0.0111(9) 0.0075(9)
N2 0.0207(9) 0.0268(10) 0.0213(10) 0.0047(8) 0.0129(8) 0.0069(8)
C5 0.0221(10) 0.0287(12) 0.0177(11) 0.0092(9) 0.0113(9) 0.0097(9)
C9 0.0184(10) 0.0288(12) 0.0165(11) 0.0067(9) 0.0085(9) 0.0089(9)
C4 0.0196(10) 0.0225(11) 0.0210(12) 0.0061(9) 0.0130(9) 0.0073(9)
C8 0.0197(10) 0.0310(12) 0.0202(12) 0.0065(10) 0.0124(9) 0.0087(9)
C11 0.0274(11) 0.0381(14) 0.0276(13) 0.0118(11) 0.0187(11) 0.0144(11)
C10 0.0253(11) 0.0412(14) 0.0229(13) 0.0126(11) 0.0141(10) 0.0136(11)
C2 0.0193(10) 0.0310(13) 0.0335(14) 0.0047(10) 0.0159(10) 0.0077(10)
C1 0.0218(11) 0.0378(14) 0.0272(13) 0.0049(10) 0.0161(10) 0.0099(10)
N1 0.0236(9) 0.0306(11) 0.0237(10) 0.0031(8) 0.0158(8) 0.0077(8)

loop_
_atom_type_symbol
_atom_type_description
_atom_type_scat_dispersion_real
_atom_type_scat_dispersion_imag
_atom_type_scat_source
C C 0.0033 0.0016 'International Tables Vol C Tables 4.2.6.8 and 6.1.1.4'
H H 0 0 'International Tables Vol C Tables 4.2.6.8 and 6.1.1.4'
N N 0.0061 0.0033 'International Tables Vol C Tables 4.2.6.8 and 6.1.1.4'
O O 0.0106 0.006 'International Tables Vol C Tables 4.2.6.8 and 6.1.1.4'
S S 0.1246 0.1234 'International Tables Vol C Tables 4.2.6.8 and 6.1.1.4'

loop_
_geom_angle_atom_site_label_1
_geom_angle_atom_site_label_2
_geom_angle_atom_site_label_3
_geom_angle
_geom_angle_site_symmetry_1
_geom_angle_site_symmetry_3
_geom_angle_publ_flag
O1 C12 C14 123.2(2) . . ?
O1 C12 C13 118.33(18) . . ?
C14 C12 C13 118.46(18) . . ?
N3 C15 C14 178.1(2) . . ?
O2 C13 C14 124.7(2) . 2_666 ?
O2 C13 C12 117.13(18) . . ?
C14 C13 C12 118.13(17) 2_666 . ?
C13 C14 C12 123.40(19) 2_666 . ?
C13 C14 C15 118.13(18) 2_666 . ?
C12 C14 C15 118.44(18) . . ?
C4 S1 C6 94.71(10) . . ?
C7 S4 C9 95.04(10) . . ?
C7 S3 C8 95.57(10) . . ?
C5 S2 C6 95.03(10) . . ?
C9 S6 C11 102.37(11) . . ?
C8 S5 C10 99.33(11) . . ?
C6 C7 S3 121.16(17) . . ?
C6 C7 S4 123.94(17) . . ?
S3 C7 S4 114.75(11) . . ?
C7 C6 S2 125.27(17) . . ?
C7 C6 S1 120.42(17) . . ?
S2 C6 S1 114.21(11) . . ?
N2 C3 N1 107.63(18) . . ?
N2 C3 C4 126.56(19) . . ?
N1 C3 C4 125.8(2) . . ?
C3 N2 C2 109.21(18) . . ?
C3 N2 H2 125.4 . . ?
C2 N2 H2 125.4 . . ?
C4 C5 S2 118.03(17) . . ?
C4 C5 H5 121 . . ?
S2 C5 H5 121 . . ?
C8 C9 S6 128.32(17) . . ?
C8 C9 S4 117.36(16) . . ?
S6 C9 S4 114.27(12) . . ?
C5 C4 C3 124.88(19) . . ?
C5 C4 S1 116.76(16) . . ?
C3 C4 S1 118.27(16) . . ?
C9 C8 S5 128.25(17) . . ?
C9 C8 S3 116.81(17) . . ?
S5 C8 S3 114.91(12) . . ?
C10 C11 S6 113.10(15) . . ?
C10 C11 H7A 109 . . ?
S6 C11 H7A 109 . . ?
C10 C11 H7B 109 . . ?
S6 C11 H7B 109 . . ?
H7A C11 H7B 107.8 . . ?
C11 C10 S5 112.40(17) . . ?
C11 C10 H6A 109.1 . . ?
S5 C10 H6A 109.1 . . ?
C11 C10 H6B 109.1 . . ?
S5 C10 H6B 109.1 . . ?
H6A C10 H6B 107.9 . . ?
C1 C2 N2 106.89(19) . . ?
C1 C2 H4 126.6 . . ?
N2 C2 H4 126.6 . . ?
C2 C1 N1 107.60(19) . . ?
C2 C1 H3 126.2 . . ?
N1 C1 H3 126.2 . . ?
C3 N1 C1 108.67(19) . . ?
C3 N1 H1 125.7 . . ?
C1 N1 H1 125.7 . . ?

loop_
_geom_bond_atom_site_label_1
_geom_bond_atom_site_label_2
_geom_bond_distance
_geom_bond_site_symmetry_2
_geom_bond_publ_flag
O1 C12 1.243(2) . ?
O2 C13 1.243(2) . ?
C12 C14 1.416(3) . ?
C12 C13 1.540(3) . ?
C15 N3 1.163(3) . ?
C15 C14 1.423(3) . ?
C13 C14 1.415(3) 2_666 ?
C14 C13 1.415(3) 2_666 ?
S1 C4 1.755(2) . ?
S1 C6 1.761(2) . ?
S4 C7 1.756(2) . ?
S4 C9 1.766(2) . ?
S3 C7 1.754(2) . ?
S3 C8 1.758(2) . ?
S2 C5 1.732(2) . ?
S2 C6 1.762(2) . ?
S6 C9 1.747(2) . ?
S6 C11 1.804(3) . ?
S5 C8 1.750(2) . ?
S5 C10 1.809(2) . ?
C7 C6 1.351(3) . ?
C3 N2 1.339(3) . ?
C3 N1 1.342(3) . ?
C3 C4 1.455(3) . ?
N2 C2 1.381(3) . ?
N2 H2 1 . ?
C5 C4 1.353(3) . ?
C5 H5 1 . ?
C9 C8 1.352(3) . ?
C11 C10 1.519(3) . ?
C11 H7A 1 . ?
C11 H7B 1 . ?
C10 H6A 1 . ?
C10 H6B 1 . ?
C2 C1 1.344(3) . ?
C2 H4 1 . ?
C1 N1 1.382(3) . ?
C1 H3 1 . ?
N1 H1 1 . ?

loop_
_geom_torsion_atom_site_label_1
_geom_torsion_atom_site_label_2
_geom_torsion_atom_site_label_3
_geom_torsion_atom_site_label_4
_geom_torsion
_geom_torsion_site_symmetry_1
_geom_torsion_site_symmetry_2
_geom_torsion_site_symmetry_3
_geom_torsion_site_symmetry_4
_geom_torsion_publ_flag
O1 C12 C13 O2 -3.7(3) . . . . ?
C14 C12 C13 O2 177.9(2) . . . . ?
O1 C12 C13 C14 177.20(19) . . . 2_666 ?
C14 C12 C13 C14 -1.2(3) . . . 2_666 ?
O1 C12 C14 C13 -177.1(2) . . . 2_666 ?
C13 C12 C14 C13 1.3(3) . . . 2_666 ?
O1 C12 C14 C15 1.1(3) . . . . ?
C13 C12 C14 C15 179.38(18) . . . . ?
C8 S3 C7 C6 177.38(19) . . . . ?
C8 S3 C7 S4 -6.98(14) . . . . ?
C9 S4 C7 C6 -178.2(2) . . . . ?
C9 S4 C7 S3 6.32(14) . . . . ?
S3 C7 C6 S2 177.59(12) . . . . ?
S4 C7 C6 S2 2.4(3) . . . . ?
S3 C7 C6 S1 1.5(3) . . . . ?
S4 C7 C6 S1 -173.76(11) . . . . ?
C5 S2 C6 C7 173.4(2) . . . . ?
C5 S2 C6 S1 -10.29(13) . . . . ?
C4 S1 C6 C7 -172.31(19) . . . . ?
C4 S1 C6 S2 11.17(13) . . . . ?
N1 C3 N2 C2 -0.4(2) . . . . ?
C4 C3 N2 C2 179.1(2) . . . . ?
C6 S2 C5 C4 4.93(19) . . . . ?
C11 S6 C9 C8 8.8(3) . . . . ?
C11 S6 C9 S4 -173.85(12) . . . . ?
C7 S4 C9 C8 -2.9(2) . . . . ?
C7 S4 C9 S6 179.39(12) . . . . ?
S2 C5 C4 C3 178.62(16) . . . . ?
S2 C5 C4 S1 2.2(2) . . . . ?
N2 C3 C4 C5 168.3(2) . . . . ?
N1 C3 C4 C5 -12.4(3) . . . . ?
N2 C3 C4 S1 -15.4(3) . . . . ?
N1 C3 C4 S1 163.92(17) . . . . ?
C6 S1 C4 C5 -8.12(19) . . . . ?
C6 S1 C4 C3 175.26(16) . . . . ?
S6 C9 C8 S5 -2.2(4) . . . . ?
S4 C9 C8 S5 -179.55(13) . . . . ?
S6 C9 C8 S3 175.80(13) . . . . ?
S4 C9 C8 S3 -1.5(3) . . . . ?
C10 S5 C8 C9 21.7(2) . . . . ?
C10 S5 C8 S3 -156.37(14) . . . . ?
C7 S3 C8 C9 5.1(2) . . . . ?
C7 S3 C8 S5 -176.59(13) . . . . ?
C9 S6 C11 C10 -43.3(2) . . . . ?
S6 C11 C10 S5 72.5(2) . . . . ?
C8 S5 C10 C11 -55.81(18) . . . . ?
C3 N2 C2 C1 0.2(3) . . . . ?
N2 C2 C1 N1 0.1(3) . . . . ?
N2 C3 N1 C1 0.4(2) . . . . ?
C4 C3 N1 C1 -179.0(2) . . . . ?
C2 C1 N1 C3 -0.3(3) . . . . ?
